data_1516424
loop_
_publ_author_name
'Weidner, Eveline'
'Dolci, Francesco'
'Hu, Jianjiang'
'Lohstroh, Wiebke'
'Hansen, Thomas'
'Bull, Daniel J.'
'Fichtner, Maximilian'

_publ_section_title
;
 Hydrogenation Reaction Pathway in Li2Mg(NH)2
;
_journal_issue 35
_journal_name_full 'The Journal of Physical Chemistry C'
_journal_page_first 15772
_journal_paper_doi 10.1021/jp9034997
_journal_volume 113
_journal_year 2009
_chemical_formula_sum 'H4 Li2.79 Mg2.66 N4'
_chemical_formula_weight 144.04
_chemical_name_systematic ' ?'
_space_group_IT_number 121
_symmetry_cell_setting tetragonal
_symmetry_space_group_name_Hall 'I -4 2'
_symmetry_space_group_name_H-M 'I -4 2 m'
_audit_creation_date 2009-01-26T14:57
_audit_creation_method 'from EXP file using GSAS2CIF'
_audit_update_record ' 2009-01-26T14:57  Initial CIF as created by GSAS2CIF'
_cell_angle_alpha 90.0
_cell_angle_beta 90.0
_cell_angle_gamma 90.0
_cell_formula_units_Z 2
_cell_length_a 5.12981(22)
_cell_length_b 5.12981
_cell_length_c 9.6191(7)
_cell_volume 253.13(2)
_computing_structure_refinement GSAS
_diffrn_radiation_polarisn_ratio 0.7
_diffrn_radiation_probe x-ray
_exptl_absorpt_correction_T_max 0.61193
_exptl_absorpt_correction_T_min 0.59617
_exptl_absorpt_process_details
;   GSAS Absorption/surface roughness correction: function number 0
 Debye-Scherrer absorption correction
Term (= MU.r/wave) =     0.20000    
Correction is not refined.
;
_pd_block_id 2009-01-26T14:57|LI2MG2N3H3_XRAY_TETR|Li2Mg2N3H3|Bruker_D8
_pd_calc_method 'Rietveld Refinement'
_pd_instr_location ' ?'
_pd_meas_2theta_range_inc 0.05
_pd_meas_2theta_range_max 89.85
_pd_meas_2theta_range_min 10.05
_pd_meas_number_of_points 1597
_pd_phase_name Li2Mg2N3H3
_pd_proc_2theta_range_inc 0.05
_pd_proc_2theta_range_max 89.9054
_pd_proc_2theta_range_min 10.1054
_pd_proc_info_datetime 2009-01-26T14:57:15
_pd_proc_info_excluded_regions ' ?'
_pd_proc_ls_background_function
;   GSAS Background function number 1 with  6 terms.
 Shifted Chebyshev function of 1st kind
      1:    48.9703     2:    1.06925     3:   -13.8808     4:    6.67673    
      5:   0.678183     6:   -4.33426    
;
_pd_proc_ls_peak_cutoff 0.00050
_pd_proc_ls_profile_function
;
 CW Profile function number 5 with  15 terms
 Profile function not installed.
 This is an error & should not happen!
 Peak tails are ignored  where the intensity is below 0.0005 times the peak
   Aniso. broadening axis   0.0   0.0   1.0
;
_pd_proc_ls_prof_R_factor 0.1210
_pd_proc_ls_prof_wR_expected 0.0968
_pd_proc_ls_prof_wR_factor 0.1609
_pd_proc_number_of_points 1597
_pd_spec_mounting ' ?'
_refine_ls_goodness_of_fit_all 1.67
_refine_ls_hydrogen_treatment noref
_refine_ls_matrix_type full
_refine_ls_number_constraints 2
_refine_ls_number_parameters 16
_refine_ls_number_restraints 0
_refine_ls_R_Fsqd_factor 0.17219
_refine_ls_shift/su_max 0.07
_refine_ls_shift/su_mean 0.02
_refine_ls_weighting_scheme sigma
_reflns_d_resolution_high 1.116
_reflns_d_resolution_low 4.810
_reflns_limit_h_max 5
_reflns_limit_h_min 0
_reflns_limit_k_max 3
_reflns_limit_k_min 0
_reflns_limit_l_max 9
_reflns_limit_l_min 0
_reflns_number_total 88
_cod_data_source_file jp9034997_si_001.cif
_cod_data_source_block LI2MG2N3H3_XRAY_TETR_publ
_cod_depositor_comments
;
The following automatic conversions were performed:

'_geom_bond_publ_flag' value 'N' changed to 'n' according to
/usr/data/users/saulius/automatic-downloads/retrospective/ACS/lib/dictionaries/cif_core.dic
dictionary named 'cif_core.dic' version 2.4.2 from 2011-04-26 (137
times).

'_geom_angle_publ_flag' value 'N' changed to 'n' according
to
/usr/data/users/saulius/automatic-downloads/retrospective/ACS/lib/dictionaries/cif_core.dic
dictionary named 'cif_core.dic' version 2.4.2 from 2011-04-26 (592
times).

Automatic conversion script
Id: cif_fix_values 2281 2013-09-26 08:29:07Z andrius 
;
_cod_original_cell_volume 253.125(29)
_cod_original_formula_sum 'H4.00 Li2.79 Mg2.66 N4'
_cod_database_code 1516424
_gsas_exptl_extinct_corr_t_min 1.00000
_gsas_exptl_extinct_corr_t_max 1.00000

loop_
_symmetry_equiv_pos_site_id
_symmetry_equiv_pos_as_xyz
1 +x,+y,+z
2 +y,-x,-z
3 -x,-y,+z
4 -y,+x,-z
5 -x,+y,-z
6 +y,+x,+z
7 +x,-y,-z
8 -y,-x,+z
101 +x+1/2,+y+1/2,+z+1/2
102 +y+1/2,-x+1/2,-z+1/2
103 -x+1/2,-y+1/2,+z+1/2
104 -y+1/2,+x+1/2,-z+1/2
105 -x+1/2,+y+1/2,-z+1/2
106 +y+1/2,+x+1/2,+z+1/2
107 +x+1/2,-y+1/2,-z+1/2
108 -y+1/2,-x+1/2,+z+1/2

loop_
_atom_site_type_symbol
_atom_site_label
_atom_site_fract_x
_atom_site_fract_y
_atom_site_fract_z
_atom_site_occupancy
_atom_site_thermal_displace_type
_atom_site_U_iso_or_equiv
_atom_site_symmetry_multiplicity
Li Li2 0.0 0.5 0.0 0.224(27) Uiso 0.025 4
N N 0.2691(7) 0.2691(7) 0.1371(5) 1.0 Uiso 0.0115(17) 8
Li Li3 0.0 0.5 0.25 0.171(7) Uiso 0.0376(15) 4
Li Li5 0.0 0.0 0.76156 1.0 Uiso 0.064(8) 4
Mg Mg3 0.0 0.5 0.25 0.829(7) Uiso 0.0376(15) 4
Mg Mg4 0.0 0.0 0.5 1.0 Uiso 0.0333(18) 2
H H 0.22477 0.14472 0.07203 0.5 Uiso 0.025 16

loop_
_atom_type_symbol
_atom_type_number_in_cell
_atom_type_scat_dispersion_real
_atom_type_scat_dispersion_imag
_atom_type_scat_Cromer_Mann_a1
_atom_type_scat_Cromer_Mann_a2
_atom_type_scat_Cromer_Mann_a3
_atom_type_scat_Cromer_Mann_a4
_atom_type_scat_Cromer_Mann_b1
_atom_type_scat_Cromer_Mann_b2
_atom_type_scat_Cromer_Mann_b3
_atom_type_scat_Cromer_Mann_b4
_atom_type_scat_Cromer_Mann_c
_atom_type_scat_source
N 8.0 0.000 0.000 12.2126 0.00570 3.13220 9.89330 2.01250 28.9975 1.16630 0.58260 -11.529 International_Tables_Vol_C
Li 5.577 0.000 0.000 1.12820 3.95460 0.75080 1.05240 0.61750 85.3905 0.46530 168.261 0.03770 International_Tables_Vol_C
H 8.0 0.000 0.000 0.49300 10.5109 0.32291 26.1257 0.14019 3.14236 0.04081 57.7997 0.00304 International_Tables_Vol_C
Mg 5.318 0.000 0.000 5.42040 2.82750 2.17350 79.2611 1.22690 0.38080 2.30730 7.19370 0.85840 International_Tables_Vol_C

loop_
_diffrn_radiation_wavelength
_diffrn_radiation_wavelength_wt
_diffrn_radiation_type
_diffrn_radiation_wavelength_id
1.540500 1.000 K\a~1~ 1
1.544300 0.500 K\a~2~ 2

loop_
_geom_angle_atom_site_label_1
_geom_angle_atom_site_label_2
_geom_angle_atom_site_label_3
_geom_angle
_geom_angle_site_symmetry_1
_geom_angle_site_symmetry_3
_geom_angle_publ_flag
N Li2 N 104.19(26) 1_555 2_565 n
N Li2 N 108.11(21) 1_555 3_565 n
N Li2 N 116.36(25) 1_555 4_555 n
N Li2 Li3 54.05(10) 1_555 1_555 n
N Li2 Li3 125.95(10) 1_555 5_555 n
N Li2 Mg3 54.05(10) 1_555 1_555 n
N Li2 Mg3 125.95(10) 1_555 5_555 n
N Li2 Mg4 127.90(13) 1_555 101_454 n
N Li2 Mg4 52.10(13) 1_555 101_554 n
N Li2 H 23.58(12) 1_555 1_555 n
N Li2 H 113.56(13) 1_555 2_565 n
N Li2 H 123.88(10) 1_555 3_565 n
N Li2 H 93.90(13) 1_555 4_555 n
N Li2 H 93.90(13) 1_555 5_555 n
N Li2 H 22.46(12) 1_555 6_555 n
N Li2 H 106.92(13) 1_555 7_565 n
N Li2 H 117.16(11) 1_555 8_565 n
N Li2 N 116.36(25) 2_565 3_565 n
N Li2 N 108.11(21) 2_565 4_555 n
N Li2 Li3 125.95(10) 2_565 1_555 n
N Li2 Li3 54.05(10) 2_565 5_555 n
N Li2 Mg3 125.95(10) 2_565 1_555 n
N Li2 Mg3 54.05(10) 2_565 5_555 n
N Li2 Mg4 127.90(13) 2_565 101_454 n
N Li2 Mg4 52.10(13) 2_565 101_554 n
N Li2 H 106.92(13) 2_565 1_555 n
N Li2 H 22.46(12) 2_565 2_565 n
N Li2 H 93.90(13) 2_565 3_565 n
N Li2 H 117.16(11) 2_565 4_555 n
N Li2 H 123.88(10) 2_565 5_555 n
N Li2 H 113.56(13) 2_565 6_555 n
N Li2 H 23.58(12) 2_565 7_565 n
N Li2 H 93.90(13) 2_565 8_565 n
N Li2 N 104.19(26) 3_565 4_555 n
N Li2 Li3 54.05(10) 3_565 1_555 n
N Li2 Li3 125.95(10) 3_565 5_555 n
N Li2 Mg3 54.05(10) 3_565 1_555 n
N Li2 Mg3 125.95(10) 3_565 5_555 n
N Li2 Mg4 52.10(13) 3_565 101_454 n
N Li2 Mg4 127.90(13) 3_565 101_554 n
N Li2 H 123.88(10) 3_565 1_555 n
N Li2 H 93.90(13) 3_565 2_565 n
N Li2 H 23.58(12) 3_565 3_565 n
N Li2 H 113.56(13) 3_565 4_555 n
N Li2 H 106.92(13) 3_565 5_555 n
N Li2 H 117.16(11) 3_565 6_555 n
N Li2 H 93.90(13) 3_565 7_565 n
N Li2 H 22.46(12) 3_565 8_565 n
N Li2 Li3 125.95(10) 4_555 1_555 n
N Li2 Li3 54.05(10) 4_555 5_555 n
N Li2 Mg3 125.95(10) 4_555 1_555 n
N Li2 Mg3 54.05(10) 4_555 5_555 n
N Li2 Mg4 52.10(13) 4_555 101_454 n
N Li2 Mg4 127.90(13) 4_555 101_554 n
N Li2 H 93.90(13) 4_555 1_555 n
N Li2 H 117.16(11) 4_555 2_565 n
N Li2 H 106.92(13) 4_555 3_565 n
N Li2 H 22.46(12) 4_555 4_555 n
N Li2 H 23.58(12) 4_555 5_555 n
N Li2 H 93.90(13) 4_555 6_555 n
N Li2 H 123.88(10) 4_555 7_565 n
N Li2 H 113.56(13) 4_555 8_565 n
Li3 Li2 Li3 180.0 1_555 5_555 n
Li3 Li2 Mg3 0.0 1_555 1_555 n
Li3 Li2 Mg3 180.0 1_555 5_555 n
Li3 Li2 Mg4 90.0 1_555 101_454 n
Li3 Li2 Mg4 90.0 1_555 101_554 n
Li3 Li2 H 72.1902(15) 1_555 1_555 n
Li3 Li2 H 113.4766(18) 1_555 2_565 n
Li3 Li2 H 72.1902(15) 1_555 3_565 n
Li3 Li2 H 113.4766(18) 1_555 4_555 n
Li3 Li2 H 107.8097(15) 1_555 5_555 n
Li3 Li2 H 66.5234(18) 1_555 6_555 n
Li3 Li2 H 107.8097(15) 1_555 7_565 n
Li3 Li2 H 66.5234(18) 1_555 8_565 n
Li3 Li2 Mg3 180.0 5_555 1_555 n
Li3 Li2 Mg3 0.0 5_555 5_555 n
Li3 Li2 Mg4 90.0 5_555 101_454 n
Li3 Li2 Mg4 90.0 5_555 101_554 n
Li3 Li2 H 107.8097(15) 5_555 1_555 n
Li3 Li2 H 66.5234(18) 5_555 2_565 n
Li3 Li2 H 107.8097(15) 5_555 3_565 n
Li3 Li2 H 66.5234(18) 5_555 4_555 n
Li3 Li2 H 72.1902(15) 5_555 5_555 n
Li3 Li2 H 113.4766(18) 5_555 6_555 n
Li3 Li2 H 72.1902(15) 5_555 7_565 n
Li3 Li2 H 113.4766(18) 5_555 8_565 n
Mg3 Li2 Mg3 180.0 1_555 5_555 n
Mg3 Li2 Mg4 90.0 1_555 101_454 n
Mg3 Li2 Mg4 90.0 1_555 101_554 n
Mg3 Li2 H 72.1902(15) 1_555 1_555 n
Mg3 Li2 H 113.4766(18) 1_555 2_565 n
Mg3 Li2 H 72.1902(15) 1_555 3_565 n
Mg3 Li2 H 113.4766(18) 1_555 4_555 n
Mg3 Li2 H 107.8097(15) 1_555 5_555 n
Mg3 Li2 H 66.5234(18) 1_555 6_555 n
Mg3 Li2 H 107.8097(15) 1_555 7_565 n
Mg3 Li2 H 66.5234(18) 1_555 8_565 n
Mg3 Li2 Mg4 90.0 5_555 101_454 n
Mg3 Li2 Mg4 90.0 5_555 101_554 n
Mg3 Li2 H 107.8097(15) 5_555 1_555 n
Mg3 Li2 H 66.5234(18) 5_555 2_565 n
Mg3 Li2 H 107.8097(15) 5_555 3_565 n
Mg3 Li2 H 66.5234(18) 5_555 4_555 n
Mg3 Li2 H 72.1902(15) 5_555 5_555 n
Mg3 Li2 H 113.4766(18) 5_555 6_555 n
Mg3 Li2 H 72.1902(15) 5_555 7_565 n
Mg3 Li2 H 113.4766(18) 5_555 8_565 n
Mg4 Li2 Mg4 180.0 101_454 101_554 n
Mg4 Li2 H 120.59860(30) 101_454 1_555 n
Mg4 Li2 H 115.2693(4) 101_454 2_565 n
Mg4 Li2 H 59.40140(30) 101_454 3_565 n
Mg4 Li2 H 64.7307(4) 101_454 4_555 n
Mg4 Li2 H 59.40140(30) 101_454 5_555 n
Mg4 Li2 H 115.2693(4) 101_454 6_555 n
Mg4 Li2 H 120.59860(30) 101_454 7_565 n
Mg4 Li2 H 64.7307(4) 101_454 8_565 n
Mg4 Li2 H 59.40140(30) 101_554 1_555 n
Mg4 Li2 H 64.7307(4) 101_554 2_565 n
Mg4 Li2 H 120.59860(30) 101_554 3_565 n
Mg4 Li2 H 115.2693(4) 101_554 4_555 n
Mg4 Li2 H 120.59860(30) 101_554 5_555 n
Mg4 Li2 H 64.7307(4) 101_554 6_555 n
Mg4 Li2 H 59.40140(30) 101_554 7_565 n
Mg4 Li2 H 115.2693(4) 101_554 8_565 n
H Li2 H 123.9000(6) 1_555 2_565 n
H Li2 H 144.3805(29) 1_555 3_565 n
H Li2 H 71.6963(17) 1_555 4_555 n
H Li2 H 72.8605(13) 1_555 5_555 n
H Li2 H 7.10550(30) 1_555 6_555 n
H Li2 H 118.8028(6) 1_555 7_565 n
H Li2 H 138.4717(33) 1_555 8_565 n
H Li2 H 71.6963(17) 2_565 3_565 n
H Li2 H 133.047(4) 2_565 4_555 n
H Li2 H 138.4717(33) 2_565 5_555 n
H Li2 H 129.4614(8) 2_565 6_555 n
H Li2 H 7.10550(30) 2_565 7_565 n
H Li2 H 71.4487(22) 2_565 8_565 n
H Li2 H 123.9000(6) 3_565 4_555 n
H Li2 H 118.8028(6) 3_565 5_555 n
H Li2 H 138.4717(33) 3_565 6_555 n
H Li2 H 72.8605(13) 3_565 7_565 n
H Li2 H 7.10550(30) 3_565 8_565 n
H Li2 H 7.10560(30) 4_555 5_555 n
H Li2 H 71.4487(22) 4_555 6_555 n
H Li2 H 138.4717(33) 4_555 7_565 n
H Li2 H 129.4614(8) 4_555 8_565 n
H Li2 H 71.6963(17) 5_555 6_555 n
H Li2 H 144.3805(29) 5_555 7_565 n
H Li2 H 123.9000(6) 5_555 8_565 n
H Li2 H 123.9000(6) 6_555 7_565 n
H Li2 H 133.047(4) 6_555 8_565 n
H Li2 H 71.6963(17) 7_565 8_565 n
Li2 N Li2 107.65(20) 1_555 2_555 n
Li2 N Li3 66.782(18) 1_555 1_555 n
Li2 N Li3 171.11(26) 1_555 6_555 n
Li2 N Li5 101.96(16) 1_555 2_556 n
Li2 N Li5 113.04(16) 1_555 101_554 n
Li2 N Mg3 66.782(18) 1_555 1_555 n
Li2 N Mg3 171.11(26) 1_555 6_555 n
Li2 N Mg4 71.66(13) 1_555 101_554 n
Li2 N H 79.33(23) 1_555 1_555 n
Li2 N H 46.09(12) 1_555 6_555 n
Li2 N Li3 171.11(26) 2_555 1_555 n
Li2 N Li3 66.782(18) 2_555 6_555 n
Li2 N Li5 101.96(16) 2_555 2_556 n
Li2 N Li5 113.04(16) 2_555 101_554 n
Li2 N Mg3 171.11(26) 2_555 1_555 n
Li2 N Mg3 66.782(18) 2_555 6_555 n
Li2 N Mg4 71.66(13) 2_555 101_554 n
Li2 N H 46.09(12) 2_555 1_555 n
Li2 N H 79.33(23) 2_555 6_555 n
Li3 N Li3 117.77(23) 1_555 6_555 n
Li3 N Li5 73.30(14) 1_555 2_556 n
Li3 N Li5 75.83(14) 1_555 101_554 n
Li3 N Mg3 0.0 1_555 1_555 n
Li3 N Mg3 117.77(23) 1_555 6_555 n
Li3 N Mg4 111.62(15) 1_555 101_554 n
Li3 N H 125.04(30) 1_555 1_555 n
Li3 N H 92.01(14) 1_555 6_555 n
Li3 N Li5 73.30(14) 6_555 2_556 n
Li3 N Li5 75.83(14) 6_555 101_554 n
Li3 N Mg3 117.77(23) 6_555 1_555 n
Li3 N Mg3 0.0 6_555 6_555 n
Li3 N Mg4 111.62(15) 6_555 101_554 n
Li3 N H 92.01(14) 6_555 1_555 n
Li3 N H 125.04(30) 6_555 6_555 n
Li5 N Li5 117.92(23) 2_556 101_554 n
Li5 N Mg3 73.30(14) 2_556 1_555 n
Li5 N Mg3 73.30(14) 2_556 6_555 n
Li5 N Mg4 168.32(27) 2_556 101_554 n
Li5 N H 73.13(31) 2_556 1_555 n
Li5 N H 73.13(31) 2_556 6_555 n
Li5 N Mg3 75.83(14) 101_554 1_555 n
Li5 N Mg3 75.83(14) 101_554 6_555 n
Li5 N Mg4 73.76(17) 101_554 101_554 n
Li5 N H 159.13(24) 101_554 1_555 n
Li5 N H 159.13(24) 101_554 6_555 n
Mg3 N Mg3 117.77(23) 1_555 6_555 n
Mg3 N Mg4 111.62(15) 1_555 101_554 n
Mg3 N H 125.04(30) 1_555 1_555 n
Mg3 N H 92.01(14) 1_555 6_555 n
Mg3 N Mg4 111.62(15) 6_555 101_554 n
Mg3 N H 92.01(14) 6_555 1_555 n
Mg3 N H 125.04(30) 6_555 6_555 n
Mg4 N H 95.81(35) 101_554 1_555 n
Mg4 N H 95.81(35) 101_554 6_555 n
H N H 36.70(20) 1_555 6_555 n
Li2 Li3 Li2 180.0 1_555 102_455 n
Li2 Li3 N 59.16(12) 1_555 1_555 n
Li2 Li3 N 59.16(12) 1_555 3_565 n
Li2 Li3 N 120.84(12) 1_555 102_455 n
Li2 Li3 N 120.84(12) 1_555 104_555 n
Li2 Li3 Li5 87.51720(20) 1_555 2_556 n
Li2 Li3 Li5 87.51720(20) 1_555 2_566 n
Li2 Li3 Li5 92.48280(20) 1_555 101_454 n
Li2 Li3 Li5 92.48280(20) 1_555 101_554 n
Li2 Li3 H 42.9777(25) 1_555 6_555 n
Li2 Li3 H 42.9777(25) 1_555 8_565 n
Li2 Li3 H 137.0223(25) 1_555 105_555 n
Li2 Li3 H 137.0223(25) 1_555 107_455 n
Li2 Li3 N 120.84(12) 102_455 1_555 n
Li2 Li3 N 120.84(12) 102_455 3_565 n
Li2 Li3 N 59.16(12) 102_455 102_455 n
Li2 Li3 N 59.16(12) 102_455 104_555 n
Li2 Li3 Li5 92.48280(20) 102_455 2_556 n
Li2 Li3 Li5 92.48280(20) 102_455 2_566 n
Li2 Li3 Li5 87.51720(20) 102_455 101_454 n
Li2 Li3 Li5 87.51720(20) 102_455 101_554 n
Li2 Li3 H 137.0223(25) 102_455 6_555 n
Li2 Li3 H 137.0223(25) 102_455 8_565 n
Li2 Li3 H 42.9777(25) 102_455 105_555 n
Li2 Li3 H 42.9777(25) 102_455 107_455 n
N Li3 N 118.33(23) 1_555 3_565 n
N Li3 N 105.23(11) 1_555 102_455 n
N Li3 N 105.23(11) 1_555 104_555 n
N Li3 Li5 54.49(14) 1_555 2_556 n
N Li3 Li5 122.44(13) 1_555 2_566 n
N Li3 Li5 132.31(14) 1_555 101_454 n
N Li3 Li5 51.04(14) 1_555 101_554 n
N Li3 H 23.20(13) 1_555 6_555 n
N Li3 H 99.74(12) 1_555 8_565 n
N Li3 H 99.17(13) 1_555 105_555 n
N Li3 H 126.21(13) 1_555 107_455 n
N Li3 N 105.23(11) 3_565 102_455 n
N Li3 N 105.23(11) 3_565 104_555 n
N Li3 Li5 122.44(13) 3_565 2_556 n
N Li3 Li5 54.49(14) 3_565 2_566 n
N Li3 Li5 51.04(14) 3_565 101_454 n
N Li3 Li5 132.31(14) 3_565 101_554 n
N Li3 H 99.74(12) 3_565 6_555 n
N Li3 H 23.20(13) 3_565 8_565 n
N Li3 H 126.21(13) 3_565 105_555 n
N Li3 H 99.17(13) 3_565 107_455 n
N Li3 N 118.33(23) 102_455 104_555 n
N Li3 Li5 51.04(14) 102_455 2_556 n
N Li3 Li5 132.31(14) 102_455 2_566 n
N Li3 Li5 54.49(14) 102_455 101_454 n
N Li3 Li5 122.44(13) 102_455 101_554 n
N Li3 H 99.17(13) 102_455 6_555 n
N Li3 H 126.21(13) 102_455 8_565 n
N Li3 H 99.74(12) 102_455 105_555 n
N Li3 H 23.20(13) 102_455 107_455 n
N Li3 Li5 132.31(14) 104_555 2_556 n
N Li3 Li5 51.04(14) 104_555 2_566 n
N Li3 Li5 122.44(13) 104_555 101_454 n
N Li3 Li5 54.49(14) 104_555 101_554 n
N Li3 H 126.21(13) 104_555 6_555 n
N Li3 H 99.17(13) 104_555 8_565 n
N Li3 H 23.20(13) 104_555 105_555 n
N Li3 H 99.74(12) 104_555 107_455 n
Li5 Li3 Li5 175.0345(4) 2_556 2_566 n
Li5 Li3 Li5 90.1075 2_556 101_454 n
Li5 Li3 Li5 90.1075 2_556 101_554 n
Li5 Li3 H 50.6161(18) 2_556 6_555 n
Li5 Li3 H 124.8288(23) 2_556 8_565 n
Li5 Li3 H 110.4056(7) 2_556 105_555 n
Li5 Li3 H 73.4246(11) 2_556 107_455 n
Li5 Li3 Li5 90.1075 2_566 101_454 n
Li5 Li3 Li5 90.1075 2_566 101_554 n
Li5 Li3 H 124.8288(23) 2_566 6_555 n
Li5 Li3 H 50.6161(18) 2_566 8_565 n
Li5 Li3 H 73.4246(11) 2_566 105_555 n
Li5 Li3 H 110.4056(7) 2_566 107_455 n
Li5 Li3 Li5 175.0345(4) 101_454 101_554 n
Li5 Li3 H 110.4056(7) 101_454 6_555 n
Li5 Li3 H 73.4246(11) 101_454 8_565 n
Li5 Li3 H 124.8288(23) 101_454 105_555 n
Li5 Li3 H 50.6161(18) 101_454 107_455 n
Li5 Li3 H 73.4246(11) 101_554 6_555 n
Li5 Li3 H 110.4056(7) 101_554 8_565 n
Li5 Li3 H 50.6161(18) 101_554 105_555 n
Li5 Li3 H 124.8288(23) 101_554 107_455 n
H Li3 H 85.955(5) 6_555 8_565 n
H Li3 H 122.3620(30) 6_555 105_555 n
H Li3 H 122.3620(30) 6_555 107_455 n
H Li3 H 122.3620(30) 8_565 105_555 n
H Li3 H 122.3620(30) 8_565 107_455 n
H Li3 H 85.955(5) 105_555 107_455 n
N Li5 N 126.93(26) 2_556 4_556 n
N Li5 N 105.05(11) 2_556 101_445 n
N Li5 N 105.05(11) 2_556 103_555 n
N Li5 Li3 130.65(5) 2_556 2_456 n
N Li5 Li3 52.22(6) 2_556 2_556 n
N Li5 Li3 52.22(6) 2_556 5_546 n
N Li5 Li3 130.65(5) 2_556 5_556 n
N Li5 Mg3 130.65(5) 2_556 2_456 n
N Li5 Mg3 52.22(6) 2_556 2_556 n
N Li5 Mg3 52.22(6) 2_556 5_546 n
N Li5 Mg3 130.65(5) 2_556 5_556 n
N Li5 Mg4 116.53(13) 2_556 1_555 n
N Li5 H 24.75(12) 2_556 2_556 n
N Li5 H 103.28(13) 2_556 4_556 n
N Li5 H 103.28(13) 2_556 5_556 n
N Li5 H 24.75(12) 2_556 7_556 n
N Li5 N 105.05(11) 4_556 101_445 n
N Li5 N 105.05(11) 4_556 103_555 n
N Li5 Li3 52.22(6) 4_556 2_456 n
N Li5 Li3 130.65(5) 4_556 2_556 n
N Li5 Li3 130.65(5) 4_556 5_546 n
N Li5 Li3 52.22(6) 4_556 5_556 n
N Li5 Mg3 52.22(6) 4_556 2_456 n
N Li5 Mg3 130.65(5) 4_556 2_556 n
N Li5 Mg3 130.65(5) 4_556 5_546 n
N Li5 Mg3 52.22(6) 4_556 5_556 n
N Li5 Mg4 116.53(13) 4_556 1_555 n
N Li5 H 103.28(13) 4_556 2_556 n
N Li5 H 24.75(12) 4_556 4_556 n
N Li5 H 24.75(12) 4_556 5_556 n
N Li5 H 103.28(13) 4_556 7_556 n
N Li5 N 108.91(28) 101_445 103_555 n
N Li5 Li3 53.13(7) 101_445 2_456 n
N Li5 Li3 123.34(8) 101_445 2_556 n
N Li5 Li3 53.13(7) 101_445 5_546 n
N Li5 Li3 123.34(8) 101_445 5_556 n
N Li5 Mg3 53.13(7) 101_445 2_456 n
N Li5 Mg3 123.34(8) 101_445 2_556 n
N Li5 Mg3 53.13(7) 101_445 5_546 n
N Li5 Mg3 123.34(8) 101_445 5_556 n
N Li5 Mg4 54.45(14) 101_445 1_555 n
N Li5 H 109.23(10) 101_445 2_556 n
N Li5 H 123.61(9) 101_445 4_556 n
N Li5 H 109.23(10) 101_445 5_556 n
N Li5 H 123.61(9) 101_445 7_556 n
N Li5 Li3 123.34(8) 103_555 2_456 n
N Li5 Li3 53.13(7) 103_555 2_556 n
N Li5 Li3 123.34(8) 103_555 5_546 n
N Li5 Li3 53.13(7) 103_555 5_556 n
N Li5 Mg3 123.34(8) 103_555 2_456 n
N Li5 Mg3 53.13(7) 103_555 2_556 n
N Li5 Mg3 123.34(8) 103_555 5_546 n
N Li5 Mg3 53.13(7) 103_555 5_556 n
N Li5 Mg4 54.45(14) 103_555 1_555 n
N Li5 H 123.61(9) 103_555 2_556 n
N Li5 H 109.23(10) 103_555 4_556 n
N Li5 H 123.61(9) 103_555 5_556 n
N Li5 H 109.23(10) 103_555 7_556 n
Li3 Li5 Li3 175.0345(4) 2_456 2_556 n
Li3 Li5 Li3 89.8925 2_456 5_546 n
Li3 Li5 Li3 89.8925 2_456 5_556 n
Li3 Li5 Mg3 0.0 2_456 2_456 n
Li3 Li5 Mg3 175.0345(4) 2_456 2_556 n
Li3 Li5 Mg3 89.8925 2_456 5_546 n
Li3 Li5 Mg3 89.8925 2_456 5_556 n
Li3 Li5 Mg4 87.51720(20) 2_456 1_555 n
Li3 Li5 H 112.6296(9) 2_456 2_556 n
Li3 Li5 H 71.3990(13) 2_456 4_556 n
Li3 Li5 H 59.0955(21) 2_456 5_556 n
Li3 Li5 H 125.4087(17) 2_456 7_556 n
Li3 Li5 Li3 89.8925 2_556 5_546 n
Li3 Li5 Li3 89.8925 2_556 5_556 n
Li3 Li5 Mg3 175.0345(4) 2_556 2_456 n
Li3 Li5 Mg3 0.0 2_556 2_556 n
Li3 Li5 Mg3 89.8925 2_556 5_546 n
Li3 Li5 Mg3 89.8925 2_556 5_556 n
Li3 Li5 Mg4 87.51720(20) 2_556 1_555 n
Li3 Li5 H 71.3990(13) 2_556 2_556 n
Li3 Li5 H 112.6296(9) 2_556 4_556 n
Li3 Li5 H 125.4087(17) 2_556 5_556 n
Li3 Li5 H 59.0955(21) 2_556 7_556 n
Li3 Li5 Li3 175.0345(4) 5_546 5_556 n
Li3 Li5 Mg3 89.8925 5_546 2_456 n
Li3 Li5 Mg3 89.8925 5_546 2_556 n
Li3 Li5 Mg3 0.0 5_546 5_546 n
Li3 Li5 Mg3 175.0345(4) 5_546 5_556 n
Li3 Li5 Mg4 87.51720(20) 5_546 1_555 n
Li3 Li5 H 59.0955(21) 5_546 2_556 n
Li3 Li5 H 125.4087(17) 5_546 4_556 n
Li3 Li5 H 112.6296(9) 5_546 5_556 n
Li3 Li5 H 71.3990(13) 5_546 7_556 n
Li3 Li5 Mg3 89.8925 5_556 2_456 n
Li3 Li5 Mg3 89.8925 5_556 2_556 n
Li3 Li5 Mg3 175.0345(4) 5_556 5_546 n
Li3 Li5 Mg3 0.0 5_556 5_556 n
Li3 Li5 Mg4 87.51720(20) 5_556 1_555 n
Li3 Li5 H 125.4087(17) 5_556 2_556 n
Li3 Li5 H 59.0955(21) 5_556 4_556 n
Li3 Li5 H 71.3990(13) 5_556 5_556 n
Li3 Li5 H 112.6296(9) 5_556 7_556 n
Mg3 Li5 Mg3 175.0345(4) 2_456 2_556 n
Mg3 Li5 Mg3 89.8925 2_456 5_546 n
Mg3 Li5 Mg3 89.8925 2_456 5_556 n
Mg3 Li5 Mg4 87.51720(20) 2_456 1_555 n
Mg3 Li5 H 112.6296(9) 2_456 2_556 n
Mg3 Li5 H 71.3990(13) 2_456 4_556 n
Mg3 Li5 H 59.0955(21) 2_456 5_556 n
Mg3 Li5 H 125.4087(17) 2_456 7_556 n
Mg3 Li5 Mg3 89.8925 2_556 5_546 n
Mg3 Li5 Mg3 89.8925 2_556 5_556 n
Mg3 Li5 Mg4 87.51720(20) 2_556 1_555 n
Mg3 Li5 H 71.3990(13) 2_556 2_556 n
Mg3 Li5 H 112.6296(9) 2_556 4_556 n
Mg3 Li5 H 125.4087(17) 2_556 5_556 n
Mg3 Li5 H 59.0955(21) 2_556 7_556 n
Mg3 Li5 Mg3 175.0345(4) 5_546 5_556 n
Mg3 Li5 Mg4 87.51720(20) 5_546 1_555 n
Mg3 Li5 H 59.0955(21) 5_546 2_556 n
Mg3 Li5 H 125.4087(17) 5_546 4_556 n
Mg3 Li5 H 112.6296(9) 5_546 5_556 n
Mg3 Li5 H 71.3990(13) 5_546 7_556 n
Mg3 Li5 Mg4 87.51720(20) 5_556 1_555 n
Mg3 Li5 H 125.4087(17) 5_556 2_556 n
Mg3 Li5 H 59.0955(21) 5_556 4_556 n
Mg3 Li5 H 71.3990(13) 5_556 5_556 n
Mg3 Li5 H 112.6296(9) 5_556 7_556 n
Mg4 Li5 H 139.4132(25) 1_555 2_556 n
Mg4 Li5 H 139.4132(25) 1_555 4_556 n
Mg4 Li5 H 139.4132(25) 1_555 5_556 n
Mg4 Li5 H 139.4132(25) 1_555 7_556 n
H Li5 H 81.174(5) 2_556 4_556 n
H Li5 H 78.966(5) 2_556 5_556 n
H Li5 H 15.8359(8) 2_556 7_556 n
H Li5 H 15.8359(8) 4_556 5_556 n
H Li5 H 78.966(5) 4_556 7_556 n
H Li5 H 81.174(5) 5_556 7_556 n
Li2 Mg3 Li2 180.0 1_555 102_455 n
Li2 Mg3 N 59.16(12) 1_555 1_555 n
Li2 Mg3 N 59.16(12) 1_555 3_565 n
Li2 Mg3 N 120.84(12) 1_555 102_455 n
Li2 Mg3 N 120.84(12) 1_555 104_555 n
Li2 Mg3 Li5 87.51720(20) 1_555 2_556 n
Li2 Mg3 Li5 87.51720(20) 1_555 2_566 n
Li2 Mg3 Li5 92.48280(20) 1_555 101_454 n
Li2 Mg3 Li5 92.48280(20) 1_555 101_554 n
Li2 Mg3 H 42.9777(25) 1_555 6_555 n
Li2 Mg3 H 42.9777(25) 1_555 8_565 n
Li2 Mg3 H 137.0223(25) 1_555 105_555 n
Li2 Mg3 H 137.0223(25) 1_555 107_455 n
Li2 Mg3 N 120.84(12) 102_455 1_555 n
Li2 Mg3 N 120.84(12) 102_455 3_565 n
Li2 Mg3 N 59.16(12) 102_455 102_455 n
Li2 Mg3 N 59.16(12) 102_455 104_555 n
Li2 Mg3 Li5 92.48280(20) 102_455 2_556 n
Li2 Mg3 Li5 92.48280(20) 102_455 2_566 n
Li2 Mg3 Li5 87.51720(20) 102_455 101_454 n
Li2 Mg3 Li5 87.51720(20) 102_455 101_554 n
Li2 Mg3 H 137.0223(25) 102_455 6_555 n
Li2 Mg3 H 137.0223(25) 102_455 8_565 n
Li2 Mg3 H 42.9777(25) 102_455 105_555 n
Li2 Mg3 H 42.9777(25) 102_455 107_455 n
N Mg3 N 118.33(23) 1_555 3_565 n
N Mg3 N 105.23(11) 1_555 102_455 n
N Mg3 N 105.23(11) 1_555 104_555 n
N Mg3 Li5 54.49(14) 1_555 2_556 n
N Mg3 Li5 122.44(13) 1_555 2_566 n
N Mg3 Li5 132.31(14) 1_555 101_454 n
N Mg3 Li5 51.04(14) 1_555 101_554 n
N Mg3 H 23.20(13) 1_555 6_555 n
N Mg3 H 99.74(12) 1_555 8_565 n
N Mg3 H 99.17(13) 1_555 105_555 n
N Mg3 H 126.21(13) 1_555 107_455 n
N Mg3 N 105.23(11) 3_565 102_455 n
N Mg3 N 105.23(11) 3_565 104_555 n
N Mg3 Li5 122.44(13) 3_565 2_556 n
N Mg3 Li5 54.49(14) 3_565 2_566 n
N Mg3 Li5 51.04(14) 3_565 101_454 n
N Mg3 Li5 132.31(14) 3_565 101_554 n
N Mg3 H 99.74(12) 3_565 6_555 n
N Mg3 H 23.20(13) 3_565 8_565 n
N Mg3 H 126.21(13) 3_565 105_555 n
N Mg3 H 99.17(13) 3_565 107_455 n
N Mg3 N 118.33(23) 102_455 104_555 n
N Mg3 Li5 51.04(14) 102_455 2_556 n
N Mg3 Li5 132.31(14) 102_455 2_566 n
N Mg3 Li5 54.49(14) 102_455 101_454 n
N Mg3 Li5 122.44(13) 102_455 101_554 n
N Mg3 H 99.17(13) 102_455 6_555 n
N Mg3 H 126.21(13) 102_455 8_565 n
N Mg3 H 99.74(12) 102_455 105_555 n
N Mg3 H 23.20(13) 102_455 107_455 n
N Mg3 Li5 132.31(14) 104_555 2_556 n
N Mg3 Li5 51.04(14) 104_555 2_566 n
N Mg3 Li5 122.44(13) 104_555 101_454 n
N Mg3 Li5 54.49(14) 104_555 101_554 n
N Mg3 H 126.21(13) 104_555 6_555 n
N Mg3 H 99.17(13) 104_555 8_565 n
N Mg3 H 23.20(13) 104_555 105_555 n
N Mg3 H 99.74(12) 104_555 107_455 n
Li5 Mg3 Li5 175.0345(4) 2_556 2_566 n
Li5 Mg3 Li5 90.1075 2_556 101_454 n
Li5 Mg3 Li5 90.1075 2_556 101_554 n
Li5 Mg3 H 50.6161(18) 2_556 6_555 n
Li5 Mg3 H 124.8288(23) 2_556 8_565 n
Li5 Mg3 H 110.4056(7) 2_556 105_555 n
Li5 Mg3 H 73.4246(11) 2_556 107_455 n
Li5 Mg3 Li5 90.1075 2_566 101_454 n
Li5 Mg3 Li5 90.1075 2_566 101_554 n
Li5 Mg3 H 124.8288(23) 2_566 6_555 n
Li5 Mg3 H 50.6161(18) 2_566 8_565 n
Li5 Mg3 H 73.4246(11) 2_566 105_555 n
Li5 Mg3 H 110.4056(7) 2_566 107_455 n
Li5 Mg3 Li5 175.0345(4) 101_454 101_554 n
Li5 Mg3 H 110.4056(7) 101_454 6_555 n
Li5 Mg3 H 73.4246(11) 101_454 8_565 n
Li5 Mg3 H 124.8288(23) 101_454 105_555 n
Li5 Mg3 H 50.6161(18) 101_454 107_455 n
Li5 Mg3 H 73.4246(11) 101_554 6_555 n
Li5 Mg3 H 110.4056(7) 101_554 8_565 n
Li5 Mg3 H 50.6161(18) 101_554 105_555 n
Li5 Mg3 H 124.8288(23) 101_554 107_455 n
H Mg3 H 85.955(5) 6_555 8_565 n
H Mg3 H 122.3620(30) 6_555 105_555 n
H Mg3 H 122.3620(30) 6_555 107_455 n
H Mg3 H 122.3620(30) 8_565 105_555 n
H Mg3 H 122.3620(30) 8_565 107_455 n
H Mg3 H 85.955(5) 105_555 107_455 n
Li2 Mg4 Li2 180.0 101_445 101_545 n
Li2 Mg4 Li2 90.0 101_445 102_445 n
Li2 Mg4 Li2 90.0 101_445 102_455 n
Li2 Mg4 N 56.25(7) 101_445 101_445 n
Li2 Mg4 N 56.25(7) 101_445 102_455 n
Li2 Mg4 N 123.75(7) 101_445 103_555 n
Li2 Mg4 N 123.75(7) 101_445 104_545 n
Li2 Mg4 Li5 90.0 101_445 1_555 n
Li2 Mg4 Li5 90.0 101_445 2_556 n
Li2 Mg4 Li2 90.0 101_545 102_445 n
Li2 Mg4 Li2 90.0 101_545 102_455 n
Li2 Mg4 N 123.75(7) 101_545 101_445 n
Li2 Mg4 N 123.75(7) 101_545 102_455 n
Li2 Mg4 N 56.25(7) 101_545 103_555 n
Li2 Mg4 N 56.25(7) 101_545 104_545 n
Li2 Mg4 Li5 90.0 101_545 1_555 n
Li2 Mg4 Li5 90.0 101_545 2_556 n
Li2 Mg4 Li2 180.0 102_445 102_455 n
Li2 Mg4 N 56.25(7) 102_445 101_445 n
Li2 Mg4 N 123.75(7) 102_445 102_455 n
Li2 Mg4 N 123.75(7) 102_445 103_555 n
Li2 Mg4 N 56.25(7) 102_445 104_545 n
Li2 Mg4 Li5 90.0 102_445 1_555 n
Li2 Mg4 Li5 90.0 102_445 2_556 n
Li2 Mg4 N 123.75(7) 102_455 101_445 n
Li2 Mg4 N 56.25(7) 102_455 102_455 n
Li2 Mg4 N 56.25(7) 102_455 103_555 n
Li2 Mg4 N 123.75(7) 102_455 104_545 n
Li2 Mg4 Li5 90.0 102_455 1_555 n
Li2 Mg4 Li5 90.0 102_455 2_556 n
N Mg4 N 112.50(14) 101_445 102_455 n
N Mg4 N 103.58(27) 101_445 103_555 n
N Mg4 N 112.50(14) 101_445 104_545 n
N Mg4 Li5 51.79(14) 101_445 1_555 n
N Mg4 Li5 128.21(14) 101_445 2_556 n
N Mg4 N 112.50(14) 102_455 103_555 n
N Mg4 N 103.58(27) 102_455 104_545 n
N Mg4 Li5 128.21(14) 102_455 1_555 n
N Mg4 Li5 51.79(14) 102_455 2_556 n
N Mg4 N 112.50(14) 103_555 104_545 n
N Mg4 Li5 51.79(14) 103_555 1_555 n
N Mg4 Li5 128.21(14) 103_555 2_556 n
N Mg4 Li5 128.21(14) 104_545 1_555 n
N Mg4 Li5 51.79(14) 104_545 2_556 n
Li5 Mg4 Li5 180.0 1_555 2_556 n
Li2 H Li2 129.4088(26) 1_555 2_555 n
Li2 H N 77.09(15) 1_555 1_555 n
Li2 H Li3 141.8294(4) 1_555 6_555 n
Li2 H Li5 103.7218(16) 1_555 2_556 n
Li2 H Mg3 141.8294(4) 1_555 6_555 n
Li2 H H 21.7428(12) 1_555 6_555 n
Li2 H N 111.45(19) 2_555 1_555 n
Li2 H Li3 70.499(4) 2_555 6_555 n
Li2 H Li5 126.6037(10) 2_555 2_556 n
Li2 H Mg3 70.499(4) 2_555 6_555 n
Li2 H H 151.1516(14) 2_555 6_555 n
N H Li3 64.79(15) 1_555 6_555 n
N H Li5 82.12(32) 1_555 2_556 n
N H Mg3 64.79(15) 1_555 6_555 n
N H H 71.65(10) 1_555 6_555 n
Li3 H Li5 70.288(4) 6_555 2_556 n
Li3 H Mg3 0.0 6_555 6_555 n
Li3 H H 130.6171(23) 6_555 6_555 n
Li5 H Mg3 70.288(4) 2_556 6_555 n
Li5 H H 82.0820(4) 2_556 6_555 n
Mg3 H H 130.6171(23) 6_555 6_555 n

loop_
_geom_bond_atom_site_label_1
_geom_bond_atom_site_label_2
_geom_bond_distance
_geom_bond_site_symmetry_2
_geom_bond_publ_flag
Li2 N 2.2468(29) 1_555 n
Li2 N 2.2468(29) 2_565 n
Li2 N 2.2468(29) 3_565 n
Li2 N 2.2468(29) 4_555 n
Li2 Li3 2.40476(18) 1_555 n
Li2 Li3 2.40476(18) 5_555 n
Li2 Li5 3.44080(14) 1_554 n
Li2 Li5 3.44080(14) 1_564 n
Li2 Li5 3.44080(14) 2_556 n
Li2 Li5 3.44080(14) 2_566 n
Li2 Mg3 2.40476(18) 1_555 n
Li2 Mg3 2.40476(18) 5_555 n
Li2 Mg4 2.56490(11) 101_454 n
Li2 Mg4 2.56490(11) 101_554 n
Li2 H 2.26518(9) 1_555 n
Li2 H 1.73912(7) 2_565 n
Li2 H 2.26518(9) 3_565 n
Li2 H 1.73912(7) 4_555 n
Li2 H 2.26518(9) 5_555 n
Li2 H 1.73912(7) 6_555 n
Li2 H 2.26518(9) 7_565 n
Li2 H 1.73912(7) 8_565 n
N Li2 2.2468(29) 1_555 n
N Li2 2.2468(29) 2_555 n
N Li3 2.1184(26) 1_555 n
N Li3 2.1184(26) 6_555 n
N Li5 2.182(5) 2_556 n
N Li5 2.059(5) 101_554 n
N Mg3 2.1184(26) 1_555 n
N Mg3 2.1184(26) 6_555 n
N Mg4 2.132(5) 101_554 n
N H 0.922(5) 1_555 n
N H 0.922(5) 6_555 n
Li3 Li2 2.40476(18) 1_555 n
Li3 Li2 2.40476(18) 102_455 n
Li3 N 2.1184(26) 1_555 n
Li3 N 2.1184(26) 3_565 n
Li3 N 2.1184(26) 102_455 n
Li3 N 2.1184(26) 104_555 n
Li3 Li5 2.56731(11) 2_556 n
Li3 Li5 2.56731(11) 2_566 n
Li3 Li5 2.56731(11) 101_454 n
Li3 Li5 2.56731(11) 101_554 n
Li3 Mg4 3.51591(15) 1_555 n
Li3 Mg4 3.51591(15) 1_565 n
Li3 Mg4 3.51591(15) 101_454 n
Li3 Mg4 3.51591(15) 101_554 n
Li3 H 2.33993(11) 6_555 n
Li3 H 2.33993(11) 8_565 n
Li3 H 2.33993(11) 105_555 n
Li3 H 2.33993(11) 107_455 n
Li5 Li2 3.44080(14) 1_546 n
Li5 Li2 3.44080(14) 1_556 n
Li5 Li2 3.44080(14) 2_456 n
Li5 Li2 3.44080(14) 2_556 n
Li5 N 2.182(5) 2_556 n
Li5 N 2.182(5) 4_556 n
Li5 N 2.059(5) 101_445 n
Li5 N 2.059(5) 103_555 n
Li5 Li3 2.56731(11) 2_456 n
Li5 Li3 2.56731(11) 2_556 n
Li5 Li3 2.56731(11) 5_546 n
Li5 Li3 2.56731(11) 5_556 n
Li5 Mg3 2.56731(11) 2_456 n
Li5 Mg3 2.56731(11) 2_556 n
Li5 Mg3 2.56731(11) 5_546 n
Li5 Mg3 2.56731(11) 5_556 n
Li5 Mg4 2.51598(19) 1_555 n
Li5 H 2.10782(10) 2_556 n
Li5 H 2.10782(10) 4_556 n
Li5 H 2.10782(10) 5_556 n
Li5 H 2.10782(10) 7_556 n
Mg3 Li2 2.40476(18) 1_555 n
Mg3 Li2 2.40476(18) 102_455 n
Mg3 N 2.1184(26) 1_555 n
Mg3 N 2.1184(26) 3_565 n
Mg3 N 2.1184(26) 102_455 n
Mg3 N 2.1184(26) 104_555 n
Mg3 Li5 2.56731(11) 2_556 n
Mg3 Li5 2.56731(11) 2_566 n
Mg3 Li5 2.56731(11) 101_454 n
Mg3 Li5 2.56731(11) 101_554 n
Mg3 Mg4 3.51591(15) 1_555 n
Mg3 Mg4 3.51591(15) 1_565 n
Mg3 Mg4 3.51591(15) 101_454 n
Mg3 Mg4 3.51591(15) 101_554 n
Mg3 H 2.75350(11) 1_555 n
Mg3 H 2.75350(11) 3_565 n
Mg3 H 2.33993(11) 6_555 n
Mg3 H 2.33993(11) 8_565 n
Mg3 H 2.75350(11) 102_455 n
Mg3 H 2.75350(11) 104_555 n
Mg3 H 2.33993(11) 105_555 n
Mg3 H 2.33993(11) 107_455 n
Mg4 Li2 2.56490(11) 101_445 n
Mg4 Li2 2.56490(11) 101_545 n
Mg4 Li2 2.56490(11) 102_445 n
Mg4 Li2 2.56490(11) 102_455 n
Mg4 N 2.132(5) 101_445 n
Mg4 N 2.132(5) 102_455 n
Mg4 N 2.132(5) 103_555 n
Mg4 N 2.132(5) 104_545 n
Mg4 Li3 3.51591(15) 1_545 n
Mg4 Li3 3.51591(15) 1_555 n
Mg4 Li3 3.51591(15) 2_456 n
Mg4 Li3 3.51591(15) 2_556 n
Mg4 Li3 3.51591(15) 5_546 n
Mg4 Li3 3.51591(15) 5_556 n
Mg4 Li3 3.51591(15) 6_455 n
Mg4 Li3 3.51591(15) 6_555 n
Mg4 Li5 2.51598(19) 1_555 n
Mg4 Li5 2.51598(19) 2_556 n
Mg4 Mg3 3.51591(15) 1_545 n
Mg4 Mg3 3.51591(15) 1_555 n
Mg4 Mg3 3.51591(15) 2_456 n
Mg4 Mg3 3.51591(15) 2_556 n
Mg4 Mg3 3.51591(15) 5_546 n
Mg4 Mg3 3.51591(15) 5_556 n
Mg4 Mg3 3.51591(15) 6_455 n
Mg4 Mg3 3.51591(15) 6_555 n
Mg4 H 2.40728(10) 101_445 n
Mg4 H 2.40728(10) 102_455 n
Mg4 H 2.40728(10) 103_555 n
Mg4 H 2.40728(10) 104_545 n
Mg4 H 2.40728(10) 105_545 n
Mg4 H 2.40728(10) 106_445 n
Mg4 H 2.40728(10) 107_455 n
Mg4 H 2.40728(10) 108_555 n
H Li2 2.26518(9) 1_555 n
H Li2 1.73912(7) 2_555 n
H N 0.922(5) 1_555 n
H Li3 2.33993(11) 6_555 n
H Li5 2.10782(10) 2_556 n
H Mg3 2.75350(11) 1_555 n
H Mg3 2.33993(11) 6_555 n
H Mg4 2.40728(10) 101_554 n
H H 0.580730(30) 6_555 n
